data_2220123
loop_
_publ_author_name
'Fun, Hoong-Kun'
'Jebas, Samuel Robinson'
'Rao, Jyothi N.'
'Kalluraya, B.'

_publ_section_title
;
 Ethyl 4-(4-methoxyphenyl)-2-oxo-6-phenylcyclohex-3-ene-1-carboxylate
;
_journal_coeditor_code CI2722
_journal_issue 12
_journal_name_full 'Acta Crystallographica Section E'
_journal_page_first o2448
_journal_paper_doi 10.1107/S1600536808039093
_journal_volume 64
_journal_year 2008
_chemical_formula_iupac 'C22 H22 O4'
_chemical_formula_moiety 'C22 H22 O4'
_chemical_formula_sum 'C22 H22 O4'
_chemical_formula_weight 350.40
_chemical_name_systematic
;
Ethyl 4-(4-methoxyphenyl)-2-oxo-6-phenylcyclohex-3-ene-1-carboxylate
;
_space_group_IT_number 2
_symmetry_cell_setting triclinic
_symmetry_space_group_name_Hall '-P 1'
_symmetry_space_group_name_H-M 'P -1'
_atom_sites_solution_hydrogens geom
_atom_sites_solution_primary direct
_atom_sites_solution_secondary difmap
_audit_creation_method SHELXL-97
_cell_angle_alpha 75.9160(10)
_cell_angle_beta 78.8790(10)
_cell_angle_gamma 88.4130(10)
_cell_formula_units_Z 4
_cell_length_a 9.6095(2)
_cell_length_b 12.5386(3)
_cell_length_c 15.9704(3)
_cell_measurement_reflns_used 9088
_cell_measurement_temperature 100.00(10)
_cell_measurement_theta_max 33.83
_cell_measurement_theta_min 2.31
_cell_volume 1831.00(7)
_computing_cell_refinement 'SAINT (Bruker, 2005)'
_computing_data_collection 'APEX2 (Bruker, 2005)'
_computing_data_reduction 'SAINT (Bruker, 2005)'
_computing_molecular_graphics 'SHELXTL (Sheldrick, 2008)'
_computing_publication_material 'SHELXTL (Sheldrick, 2008) and PLATON (Spek, 2003)'
_computing_structure_refinement 'SHELXTL (Sheldrick, 2008)'
_computing_structure_solution 'SHELXTL (Sheldrick, 2008)'
_diffrn_ambient_temperature 100.00(10)
_diffrn_measured_fraction_theta_full 0.994
_diffrn_measured_fraction_theta_max 0.994
_diffrn_measurement_device_type 'Bruker SMART APEXII CCD area-detector'
_diffrn_measurement_method '\f and \w'
_diffrn_radiation_monochromator graphite
_diffrn_radiation_source 'fine-focus sealed tube'
_diffrn_radiation_type MoK\a
_diffrn_radiation_wavelength 0.71073
_diffrn_reflns_av_R_equivalents 0.0315
_diffrn_reflns_av_sigmaI/netI 0.0319
_diffrn_reflns_limit_h_max 14
_diffrn_reflns_limit_h_min -14
_diffrn_reflns_limit_k_max 18
_diffrn_reflns_limit_k_min -18
_diffrn_reflns_limit_l_max 24
_diffrn_reflns_limit_l_min -24
_diffrn_reflns_number 57259
_diffrn_reflns_theta_full 32.50
_diffrn_reflns_theta_max 32.50
_diffrn_reflns_theta_min 1.87
_diffrn_standards_number 0
_exptl_absorpt_coefficient_mu 0.087
_exptl_absorpt_correction_T_max 0.9795
_exptl_absorpt_correction_T_min 0.9579
_exptl_absorpt_correction_type multi-scan
_exptl_absorpt_process_details '(SADABS; Bruker, 2005)'
_exptl_crystal_colour colourless
_exptl_crystal_density_diffrn 1.271
_exptl_crystal_density_method 'not measured'
_exptl_crystal_description Block
_exptl_crystal_F_000 744
_exptl_crystal_size_max 0.50
_exptl_crystal_size_mid 0.28
_exptl_crystal_size_min 0.24
_refine_diff_density_max 0.917
_refine_diff_density_min -0.283
_refine_ls_extinction_method none
_refine_ls_goodness_of_fit_ref 1.021
_refine_ls_hydrogen_treatment constr
_refine_ls_matrix_type full
_refine_ls_number_parameters 528
_refine_ls_number_reflns 13169
_refine_ls_number_restraints 144
_refine_ls_restrained_S_all 1.019
_refine_ls_R_factor_all 0.0824
_refine_ls_R_factor_gt 0.0576
_refine_ls_shift/su_max 0.001
_refine_ls_shift/su_mean 0.000
_refine_ls_structure_factor_coef Fsqd
_refine_ls_weighting_details 'calc w=1/[\s^2^(Fo^2^)+(0.0817P)^2^+0.7633P] where P=(Fo^2^+2Fc^2^)/3'
_refine_ls_weighting_scheme calc
_refine_ls_wR_factor_gt 0.1497
_refine_ls_wR_factor_ref 0.1691
_reflns_number_gt 9552
_reflns_number_total 13169
_reflns_threshold_expression I>2\s(I)
_cod_data_source_file ci2722.cif
_cod_data_source_block I
_cod_depositor_comments
;
The following automatic conversions were performed:
'_symmetry_cell_setting' value 'Triclinic' changed to 'triclinic'
according to '/home/saulius/struct/CIF-dictionaries/cif_core.dic'
dictionary named 'cif_core.dic' version 2.4.1 from 2010-06-29.

Automatic conversion script
Id: cif_fix_enum 1527 2010-12-29 10:47:43Z saulius 

The following automatic conversions were performed:

'_symmetry_cell_setting' value 'Triclinic' changed to 'triclinic'
according to /home/saulius/struct/CIF-dictionaries/cif_core.dic
dictionary named 'cif_core.dic' version 2.4.1 from 2010-06-29.

Automatic conversion script
Id: cif_fix_values 1715 2011-07-08 13:25:40Z adriana 
;
_cod_database_code 2220123
_cod_database_fobs_code 2220123

loop_
_symmetry_equiv_pos_as_xyz
'x, y, z'
'-x, -y, -z'

loop_
_atom_site_type_symbol
_atom_site_label
_atom_site_fract_x
_atom_site_fract_y
_atom_site_fract_z
_atom_site_U_iso_or_equiv
_atom_site_adp_type
_atom_site_calc_flag
_atom_site_refinement_flags
_atom_site_occupancy
_atom_site_disorder_assembly
_atom_site_disorder_group
O O1A 0.40902(11) 0.86874(9) 0.67186(6) 0.0307(2) Uani d . 1 . .
O O2A -0.31593(10) 0.42017(8) 1.15549(6) 0.02388(18) Uani d . 1 . .
O O3A 0.30572(13) 1.01757(9) 0.60083(7) 0.0387(3) Uani d . 1 . .
O O4A 0.26641(11) 0.94799(9) 0.83284(6) 0.0292(2) Uani d . 1 . .
C C1A -0.01076(13) 0.73536(10) 0.78085(8) 0.0204(2) Uani d . 1 . .
H H1AA -0.0901 0.7821 0.7634 0.024 Uiso calc R 1 . .
H H1AB -0.0321 0.6593 0.7789 0.024 Uiso calc R 1 . .
C C2A 0.12583(13) 0.77666(10) 0.71543(8) 0.0213(2) Uani d . 1 . .
H H2AA 0.2028 0.7253 0.7323 0.026 Uiso calc R 1 . .
C C3A 0.16635(14) 0.89112(11) 0.72390(8) 0.0230(2) Uani d . 1 . .
H H3AA 0.0878 0.9424 0.7101 0.028 Uiso calc R 1 . .
C C4A 0.18266(13) 0.88549(10) 0.81804(8) 0.0222(2) Uani d . 1 . .
C C5A 0.09136(13) 0.80804(10) 0.88799(8) 0.0206(2) Uani d . 1 . .
H H5AA 0.0960 0.8071 0.9471 0.025 Uiso calc R 1 . .
C C6A -0.00023(12) 0.73693(10) 0.87393(7) 0.0182(2) Uani d . 1 . .
C C7A -0.08885(12) 0.65785(10) 0.94693(7) 0.0180(2) Uani d . 1 . .
C C8A -0.05882(13) 0.63354(10) 1.03249(8) 0.0209(2) Uani d . 1 . .
H H8AA 0.0167 0.6718 1.0439 0.025 Uiso calc R 1 . .
C C9A -0.13674(13) 0.55552(11) 1.09986(8) 0.0220(2) Uani d . 1 . .
H H9AA -0.1148 0.5408 1.1570 0.026 Uiso calc R 1 . .
C C10A -0.24827(12) 0.49764(10) 1.08465(8) 0.0190(2) Uani d . 1 . .
C C11A -0.28153(13) 0.52069(11) 1.00134(8) 0.0214(2) Uani d . 1 . .
H H11A -0.3580 0.4828 0.9906 0.026 Uiso calc R 1 . .
C C12A -0.20178(13) 0.59991(11) 0.93360(8) 0.0215(2) Uani d . 1 . .
H H12A -0.2248 0.6150 0.8767 0.026 Uiso calc R 1 . .
C C13A 0.11848(14) 0.77910(11) 0.62083(8) 0.0224(2) Uani d . 1 . .
C C14A 0.02075(16) 0.84157(12) 0.57676(9) 0.0283(3) Uani d . 1 . .
H H14A -0.0460 0.8836 0.6066 0.034 Uiso calc R 1 . .
C C15A 0.01971(17) 0.84323(12) 0.48886(9) 0.0314(3) Uani d . 1 . .
H H15A -0.0477 0.8859 0.4594 0.038 Uiso calc R 1 . .
C C16A 0.11732(17) 0.78234(13) 0.44497(9) 0.0310(3) Uani d . 1 . .
H H16A 0.1164 0.7824 0.3856 0.037 Uiso calc R 1 . .
C C17A 0.21553(17) 0.72178(14) 0.48779(10) 0.0333(3) Uani d . 1 . .
H H17A 0.2833 0.6808 0.4575 0.040 Uiso calc R 1 . .
C C18A 0.21615(15) 0.72015(12) 0.57507(9) 0.0291(3) Uani d . 1 . .
H H18A 0.2846 0.6779 0.6038 0.035 Uiso calc R 1 . .
C C19A 0.30060(15) 0.93526(11) 0.65901(8) 0.0261(3) Uani d . 1 . .
C C20A 0.53784(18) 0.89483(17) 0.60642(11) 0.0431(4) Uani d . 1 . .
H H20A 0.5832 0.9628 0.6106 0.052 Uiso calc R 1 . .
H H20B 0.5168 0.9062 0.5466 0.052 Uiso calc R 1 . .
C C21A 0.6333(2) 0.7997(2) 0.62443(14) 0.0585(6) Uani d . 1 . .
H H21A 0.7196 0.8117 0.5789 0.088 Uiso calc R 1 . .
H H21B 0.5845 0.7322 0.6241 0.088 Uiso calc R 1 . .
H H21C 0.6585 0.7925 0.6821 0.088 Uiso calc R 1 . .
C C22A -0.42143(15) 0.35266(12) 1.14049(9) 0.0284(3) Uani d . 1 . .
H H22A -0.4546 0.2953 1.1941 0.043 Uiso calc R 1 . .
H H22B -0.3806 0.3184 1.0925 0.043 Uiso calc R 1 . .
H H22C -0.5015 0.3980 1.1245 0.043 Uiso calc R 1 . .
O O1B 0.82102(11) 0.36693(9) 0.71886(8) 0.0337(2) Uani d . 1 B .
O O2B 0.03578(12) -0.11336(9) 1.25183(7) 0.0331(2) Uani d . 1 B .
O O3B 0.67843(13) 0.47429(10) 0.79017(8) 0.0387(3) Uani d . 1 B .
O O4B 0.77153(12) 0.27422(10) 0.92874(8) 0.0373(3) Uani d . 1 B .
C C1B 0.38209(13) 0.19261(11) 0.88538(8) 0.0232(2) Uani d . 1 B .
H H1BA 0.2799 0.2099 0.8943 0.028 Uiso calc R 1 . .
H H1BB 0.3953 0.1312 0.8558 0.028 Uiso calc R 1 . .
C C2B 0.46513(14) 0.29275(12) 0.82477(9) 0.0260(3) Uani d . 1 . .
H H2BA 0.4347 0.3577 0.8493 0.031 Uiso calc R 1 A 1
C C3B 0.62513(14) 0.27907(11) 0.82326(10) 0.0268(3) Uani d . 1 B .
H H3BA 0.6604 0.2205 0.7921 0.032 Uiso calc R 1 . .
C C4B 0.65702(15) 0.24696(12) 0.91615(10) 0.0283(3) Uani d . 1 . .
C C5B 0.55338(14) 0.18059(11) 0.98555(9) 0.0256(3) Uani d . 1 B .
H H5BA 0.5774 0.1538 1.0418 0.031 Uiso calc R 1 . .
C C6B 0.42349(13) 0.15470(10) 0.97426(8) 0.0219(2) Uani d . 1 . .
C C7B 0.32038(14) 0.08596(10) 1.04606(8) 0.0231(2) Uani d . 1 B .
C C8B 0.32756(16) 0.07361(12) 1.13529(9) 0.0281(3) Uani d . 1 . .
H H8BA 0.3999 0.1117 1.1500 0.034 Uiso calc R 1 B .
C C9B 0.23180(17) 0.00737(12) 1.20146(9) 0.0306(3) Uani d . 1 B .
H H9BA 0.2384 0.0006 1.2611 0.037 Uiso calc R 1 . .
C C10B 0.12475(15) -0.05007(11) 1.18154(9) 0.0263(3) Uani d . 1 . .
C C11B 0.11508(14) -0.03927(12) 1.09398(9) 0.0262(3) Uani d . 1 B .
H H11B 0.0428 -0.0778 1.0796 0.031 Uiso calc R 1 . .
C C12B 0.21182(14) 0.02814(11) 1.02784(9) 0.0248(2) Uani d . 1 . .
H H12B 0.2042 0.0353 0.9683 0.030 Uiso calc R 1 B .
C C13B 0.4318(8) 0.3146(4) 0.7363(6) 0.0160(10) Uani d PDU 0.545(17) B 1
C C14B 0.3759(8) 0.4132(4) 0.6948(3) 0.0288(9) Uani d PDU 0.545(17) B 1
H H14B 0.3605 0.4707 0.7246 0.035 Uiso calc PR 0.545(17) B 1
C C15B 0.3424(9) 0.4304(4) 0.6127(3) 0.0367(11) Uani d PDU 0.545(17) B 1
H H15B 0.3050 0.4992 0.5877 0.044 Uiso calc PR 0.545(17) B 1
C C16B 0.3613(9) 0.3510(6) 0.5657(5) 0.0338(12) Uani d PDU 0.545(17) B 1
H H16B 0.3358 0.3663 0.5094 0.041 Uiso calc PR 0.545(17) B 1
C C17B 0.4160(12) 0.2501(7) 0.5978(5) 0.0249(11) Uani d PDU 0.545(17) B 1
H H17B 0.4367 0.1944 0.5664 0.030 Uiso calc PR 0.545(17) B 1
C C18B 0.4363(14) 0.2418(9) 0.6820(6) 0.035(2) Uani d PDU 0.545(17) B 1
H H18B 0.4587 0.1693 0.7101 0.042 Uiso calc PR 0.545(17) B 1
C C13C 0.4419(11) 0.3148(7) 0.7251(8) 0.033(2) Uani d PDU 0.455(17) B 2
C C14C 0.4258(11) 0.4248(6) 0.6876(4) 0.0334(13) Uani d PDU 0.455(17) B 2
H H14C 0.4284 0.4795 0.7194 0.040 Uiso calc PR 0.455(17) B 2
C C15C 0.4053(12) 0.4520(6) 0.6006(4) 0.0403(16) Uani d PDU 0.455(17) B 2
H H15C 0.3968 0.5268 0.5711 0.048 Uiso calc PR 0.455(17) B 2
C C16C 0.3975(10) 0.3702(8) 0.5579(6) 0.0361(16) Uani d PDU 0.455(17) B 2
H H16C 0.3833 0.3855 0.4989 0.043 Uiso calc PR 0.455(17) B 2
C C17C 0.4117(16) 0.2646(9) 0.6059(7) 0.037(2) Uani d PDU 0.455(17) B 2
H H17C 0.3922 0.2086 0.5788 0.044 Uiso calc PR 0.455(17) B 2
C C18C 0.4503(14) 0.2261(9) 0.6885(6) 0.0201(12) Uani d PDU 0.455(17) B 2
H H18C 0.4767 0.1535 0.7137 0.024 Uiso calc PR 0.455(17) B 2
C C19B 0.70784(15) 0.38573(12) 0.77640(10) 0.0288(3) Uani d . 1 . .
C C20B 0.91687(18) 0.45985(15) 0.67563(13) 0.0416(4) Uani d . 1 . .
H H20C 1.0112 0.4325 0.6538 0.050 Uiso calc R 1 B .
H H20D 0.9281 0.5022 0.7189 0.050 Uiso calc R 1 . .
C C21B 0.8642(2) 0.53375(16) 0.60068(12) 0.0456(4) Uani d . 1 B .
H H21D 0.9318 0.5951 0.5732 0.068 Uiso calc R 1 . .
H H21E 0.7718 0.5623 0.6223 0.068 Uiso calc R 1 . .
H H21F 0.8543 0.4924 0.5573 0.068 Uiso calc R 1 . .
C C22B -0.06909(17) -0.18023(14) 1.23449(11) 0.0366(3) Uani d . 1 . .
H H22D -0.1213 -0.2252 1.2902 0.055 Uiso calc R 1 B .
H H22E -0.0223 -0.2283 1.1980 0.055 Uiso calc R 1 . .
H H22F -0.1352 -0.1328 1.2034 0.055 Uiso calc R 1 . .

loop_
_atom_site_aniso_label
_atom_site_aniso_U_11
_atom_site_aniso_U_22
_atom_site_aniso_U_33
_atom_site_aniso_U_12
_atom_site_aniso_U_13
_atom_site_aniso_U_23
O1A 0.0293(5) 0.0386(6) 0.0216(4) -0.0049(4) -0.0003(4) -0.0053(4)
O2A 0.0278(4) 0.0217(4) 0.0209(4) -0.0044(3) -0.0052(3) -0.0017(3)
O3A 0.0524(7) 0.0269(5) 0.0314(6) -0.0069(5) -0.0031(5) 0.0001(4)
O4A 0.0363(5) 0.0302(5) 0.0228(4) -0.0127(4) -0.0039(4) -0.0094(4)
C1A 0.0222(5) 0.0234(6) 0.0168(5) -0.0032(4) -0.0050(4) -0.0059(4)
C2A 0.0248(5) 0.0220(5) 0.0178(5) -0.0019(4) -0.0046(4) -0.0057(4)
C3A 0.0283(6) 0.0218(6) 0.0195(5) -0.0026(5) -0.0042(4) -0.0062(4)
C4A 0.0262(6) 0.0233(6) 0.0183(5) -0.0033(5) -0.0033(4) -0.0079(4)
C5A 0.0233(5) 0.0238(6) 0.0156(5) -0.0029(4) -0.0027(4) -0.0067(4)
C6A 0.0182(5) 0.0204(5) 0.0171(5) 0.0012(4) -0.0042(4) -0.0061(4)
C7A 0.0171(5) 0.0206(5) 0.0170(5) 0.0009(4) -0.0037(4) -0.0056(4)
C8A 0.0207(5) 0.0239(6) 0.0200(5) -0.0018(4) -0.0066(4) -0.0067(4)
C9A 0.0244(5) 0.0246(6) 0.0181(5) -0.0004(4) -0.0078(4) -0.0045(4)
C10A 0.0197(5) 0.0179(5) 0.0192(5) 0.0014(4) -0.0038(4) -0.0041(4)
C11A 0.0193(5) 0.0248(6) 0.0210(5) -0.0024(4) -0.0061(4) -0.0049(4)
C12A 0.0198(5) 0.0263(6) 0.0191(5) -0.0016(4) -0.0061(4) -0.0046(4)
C13A 0.0278(6) 0.0233(6) 0.0168(5) -0.0059(5) -0.0049(4) -0.0051(4)
C14A 0.0340(7) 0.0278(6) 0.0248(6) 0.0019(5) -0.0084(5) -0.0078(5)
C15A 0.0421(8) 0.0286(7) 0.0237(6) -0.0020(6) -0.0129(6) -0.0015(5)
C16A 0.0419(8) 0.0354(7) 0.0163(5) -0.0095(6) -0.0061(5) -0.0055(5)
C17A 0.0356(7) 0.0424(8) 0.0255(6) -0.0003(6) -0.0043(5) -0.0164(6)
C18A 0.0326(7) 0.0345(7) 0.0243(6) 0.0012(6) -0.0094(5) -0.0118(5)
C19A 0.0341(7) 0.0251(6) 0.0190(5) -0.0091(5) -0.0016(5) -0.0067(5)
C20A 0.0326(7) 0.0604(11) 0.0305(8) -0.0117(7) 0.0078(6) -0.0094(7)
C21A 0.0303(8) 0.0938(17) 0.0459(11) 0.0043(9) 0.0024(7) -0.0146(11)
C22A 0.0315(6) 0.0246(6) 0.0281(6) -0.0078(5) -0.0072(5) -0.0025(5)
O1B 0.0325(5) 0.0284(5) 0.0403(6) -0.0011(4) -0.0040(4) -0.0110(4)
O2B 0.0379(5) 0.0327(5) 0.0260(5) 0.0015(4) -0.0083(4) -0.0003(4)
O3B 0.0427(6) 0.0348(6) 0.0435(6) 0.0031(5) -0.0090(5) -0.0181(5)
O4B 0.0319(5) 0.0417(6) 0.0440(6) -0.0052(5) -0.0215(5) -0.0093(5)
C1B 0.0226(5) 0.0267(6) 0.0234(6) 0.0011(5) -0.0094(4) -0.0083(5)
C2B 0.0253(6) 0.0276(6) 0.0289(6) 0.0023(5) -0.0093(5) -0.0109(5)
C3B 0.0252(6) 0.0259(6) 0.0338(7) 0.0018(5) -0.0103(5) -0.0124(5)
C4B 0.0260(6) 0.0295(7) 0.0344(7) 0.0026(5) -0.0146(5) -0.0108(5)
C5B 0.0294(6) 0.0249(6) 0.0280(6) 0.0044(5) -0.0144(5) -0.0105(5)
C6B 0.0257(6) 0.0210(5) 0.0234(6) 0.0051(4) -0.0096(4) -0.0101(4)
C7B 0.0279(6) 0.0220(6) 0.0232(6) 0.0055(5) -0.0097(5) -0.0093(5)
C8B 0.0376(7) 0.0260(6) 0.0254(6) 0.0020(5) -0.0142(5) -0.0088(5)
C9B 0.0426(8) 0.0284(7) 0.0236(6) 0.0045(6) -0.0137(6) -0.0067(5)
C10B 0.0305(6) 0.0247(6) 0.0237(6) 0.0080(5) -0.0079(5) -0.0046(5)
C11B 0.0258(6) 0.0289(6) 0.0263(6) 0.0039(5) -0.0083(5) -0.0088(5)
C12B 0.0259(6) 0.0285(6) 0.0230(6) 0.0041(5) -0.0089(5) -0.0093(5)
C13B 0.0167(15) 0.0147(16) 0.017(2) 0.0025(12) -0.0014(12) -0.0057(12)
C14B 0.031(2) 0.0253(15) 0.0305(15) -0.0005(16) -0.0052(16) -0.0084(11)
C15B 0.049(3) 0.0263(16) 0.0327(17) 0.0033(17) -0.0118(18) -0.0008(12)
C16B 0.043(3) 0.036(2) 0.0238(19) -0.005(2) -0.013(2) -0.0042(15)
C17B 0.042(2) 0.0218(18) 0.0146(16) -0.0060(16) -0.0051(15) -0.0108(18)
C18B 0.049(4) 0.018(3) 0.035(3) 0.001(2) -0.014(2) 0.0042(18)
C13C 0.030(3) 0.055(4) 0.015(3) -0.017(2) -0.008(2) -0.003(2)
C14C 0.040(3) 0.035(2) 0.028(2) 0.006(2) -0.011(2) -0.0114(17)
C15C 0.054(4) 0.035(2) 0.031(2) 0.014(3) -0.012(2) -0.0056(17)
C16C 0.033(3) 0.050(4) 0.026(2) 0.005(2) -0.012(2) -0.006(3)
C17C 0.045(3) 0.041(4) 0.032(3) -0.016(3) 0.002(2) -0.028(2)
C18C 0.033(2) 0.012(3) 0.017(2) 0.0041(19) -0.0100(16) -0.0024(19)
C19B 0.0255(6) 0.0328(7) 0.0323(7) -0.0010(5) -0.0109(5) -0.0116(6)
C20B 0.0308(7) 0.0402(9) 0.0492(10) -0.0045(6) -0.0038(7) -0.0047(7)
C21B 0.0490(10) 0.0414(9) 0.0433(9) -0.0057(8) -0.0069(8) -0.0050(7)
C22B 0.0342(7) 0.0356(8) 0.0353(8) -0.0006(6) -0.0090(6) 0.0021(6)

loop_
_atom_type_symbol
_atom_type_description
_atom_type_scat_dispersion_real
_atom_type_scat_dispersion_imag
_atom_type_scat_source
C C 0.0033 0.0016 'International Tables Vol C Tables 4.2.6.8 and 6.1.1.4'
H H 0.0000 0.0000 'International Tables Vol C Tables 4.2.6.8 and 6.1.1.4'
O O 0.0106 0.0060 'International Tables Vol C Tables 4.2.6.8 and 6.1.1.4'

loop_
_geom_angle_atom_site_label_1
_geom_angle_atom_site_label_2
_geom_angle_atom_site_label_3
_geom_angle
C19A O1A C20A 116.22(12)
C10A O2A C22A 117.00(10)
C6A C1A C2A 112.11(9)
C6A C1A H1AA 109.2
C2A C1A H1AA 109.2
C6A C1A H1AB 109.2
C2A C1A H1AB 109.2
H1AA C1A H1AB 107.9
C13A C2A C1A 113.81(10)
C13A C2A C3A 110.83(10)
C1A C2A C3A 109.34(10)
C13A C2A H2AA 107.5
C1A C2A H2AA 107.5
C3A C2A H2AA 107.5
C19A C3A C4A 111.12(10)
C19A C3A C2A 110.74(10)
C4A C3A C2A 110.11(10)
C19A C3A H3AA 108.3
C4A C3A H3AA 108.3
C2A C3A H3AA 108.3
O4A C4A C5A 122.27(11)
O4A C4A C3A 120.41(11)
C5A C4A C3A 117.25(10)
C6A C5A C4A 123.75(11)
C6A C5A H5AA 118.1
C4A C5A H5AA 118.1
C5A C6A C7A 121.98(10)
C5A C6A C1A 119.92(11)
C7A C6A C1A 118.08(10)
C12A C7A C8A 117.23(11)
C12A C7A C6A 121.58(10)
C8A C7A C6A 121.12(10)
C9A C8A C7A 121.32(11)
C9A C8A H8AA 119.3
C7A C8A H8AA 119.3
C8A C9A C10A 120.40(11)
C8A C9A H9AA 119.8
C10A C9A H9AA 119.8
O2A C10A C11A 124.88(11)
O2A C10A C9A 115.49(10)
C11A C10A C9A 119.62(11)
C10A C11A C12A 119.44(11)
C10A C11A H11A 120.3
C12A C11A H11A 120.3
C11A C12A C7A 121.98(11)
C11A C12A H12A 119.0
C7A C12A H12A 119.0
C18A C13A C14A 118.29(12)
C18A C13A C2A 118.99(12)
C14A C13A C2A 122.68(12)
C13A C14A C15A 120.77(13)
C13A C14A H14A 119.6
C15A C14A H14A 119.6
C16A C15A C14A 119.77(13)
C16A C15A H15A 120.1
C14A C15A H15A 120.1
C17A C16A C15A 119.70(12)
C17A C16A H16A 120.1
C15A C16A H16A 120.1
C16A C17A C18A 120.39(14)
C16A C17A H17A 119.8
C18A C17A H17A 119.8
C13A C18A C17A 121.06(13)
C13A C18A H18A 119.5
C17A C18A H18A 119.5
O3A C19A O1A 124.84(13)
O3A C19A C3A 123.63(14)
O1A C19A C3A 111.44(11)
O1A C20A C21A 106.78(15)
O1A C20A H20A 110.4
C21A C20A H20A 110.4
O1A C20A H20B 110.4
C21A C20A H20B 110.4
H20A C20A H20B 108.6
C20A C21A H21A 109.5
C20A C21A H21B 109.5
H21A C21A H21B 109.5
C20A C21A H21C 109.5
H21A C21A H21C 109.5
H21B C21A H21C 109.5
O2A C22A H22A 109.5
O2A C22A H22B 109.5
H22A C22A H22B 109.5
O2A C22A H22C 109.5
H22A C22A H22C 109.5
H22B C22A H22C 109.5
C19B O1B C20B 116.36(12)
C10B O2B C22B 117.72(11)
C6B C1B C2B 114.71(10)
C6B C1B H1BA 108.6
C2B C1B H1BA 108.6
C6B C1B H1BB 108.6
C2B C1B H1BB 108.6
H1BA C1B H1BB 107.6
C13B C2B C1B 110.9(3)
C13B C2B C3B 112.2(3)
C1B C2B C3B 110.68(11)
C13B C2B C13C 4.7(6)
C1B C2B C13C 113.0(4)
C3B C2B C13C 107.6(4)
C13B C2B H2BA 107.6
C1B C2B H2BA 107.6
C3B C2B H2BA 107.6
C13C C2B H2BA 110.3
C19B C3B C4B 106.55(11)
C19B C3B C2B 111.56(11)
C4B C3B C2B 111.59(12)
C19B C3B H3BA 109.0
C4B C3B H3BA 109.0
C2B C3B H3BA 109.0
O4B C4B C5B 122.18(13)
O4B C4B C3B 119.32(14)
C5B C4B C3B 118.42(11)
C6B C5B C4B 123.11(12)
C6B C5B H5BA 118.4
C4B C5B H5BA 118.4
C5B C6B C7B 121.91(11)
C5B C6B C1B 120.34(12)
C7B C6B C1B 117.70(11)
C12B C7B C8B 117.19(12)
C12B C7B C6B 120.73(11)
C8B C7B C6B 122.07(12)
C9B C8B C7B 121.25(13)
C9B C8B H8BA 119.4
C7B C8B H8BA 119.4
C8B C9B C10B 120.48(12)
C8B C9B H9BA 119.8
C10B C9B H9BA 119.8
O2B C10B C11B 124.76(13)
O2B C10B C9B 115.76(12)
C11B C10B C9B 119.48(13)
C12B C11B C10B 119.52(12)
C12B C11B H11B 120.2
C10B C11B H11B 120.2
C11B C12B C7B 122.08(12)
C11B C12B H12B 119.0
C7B C12B H12B 119.0
C18B C13B C14B 107.6(8)
C18B C13B C2B 128.1(5)
C14B C13B C2B 124.1(5)
C15B C14B C13B 122.8(5)
C15B C14B H14B 118.6
C13B C14B H14B 118.6
C16B C15B C14B 122.0(5)
C16B C15B H15B 119.0
C14B C15B H15B 119.0
C15B C16B C17B 121.9(7)
C15B C16B H16B 119.1
C17B C16B H16B 119.1
C18B C17B C16B 109.9(9)
C18B C17B H17B 125.1
C16B C17B H17B 125.1
C17B C18B C13B 135.3(10)
C17B C18B H18B 112.4
C13B C18B H18B 112.4
C18C C13C C14C 130.0(11)
C18C C13C C2B 117.1(7)
C14C C13C C2B 112.7(7)
C13C C14C C15C 116.8(7)
C13C C14C H14C 121.6
C15C C14C H14C 121.6
C16C C15C C14C 119.8(6)
C16C C15C H15C 120.1
C14C C15C H15C 120.1
C15C C16C C17C 115.8(8)
C15C C16C H16C 122.1
C17C C16C H16C 122.1
C16C C17C C18C 130.6(11)
C16C C17C H17C 114.7
C18C C17C H17C 114.7
C13C C18C C17C 105.8(11)
C13C C18C H18C 127.1
C17C C18C H18C 127.1
O3B C19B O1B 124.16(14)
O3B C19B C3B 125.19(14)
O1B C19B C3B 110.63(12)
O1B C20B C21B 111.94(14)
O1B C20B H20C 109.2
C21B C20B H20C 109.2
O1B C20B H20D 109.2
C21B C20B H20D 109.2
H20C C20B H20D 107.9
C20B C21B H21D 109.5
C20B C21B H21E 109.5
H21D C21B H21E 109.5
C20B C21B H21F 109.5
H21D C21B H21F 109.5
H21E C21B H21F 109.5
O2B C22B H22D 109.5
O2B C22B H22E 109.5
H22D C22B H22E 109.5
O2B C22B H22F 109.5
H22D C22B H22F 109.5
H22E C22B H22F 109.5

loop_
_geom_bond_atom_site_label_1
_geom_bond_atom_site_label_2
_geom_bond_distance
O1A C19A 1.3320(18)
O1A C20A 1.4452(18)
O2A C10A 1.3648(15)
O2A C22A 1.4289(16)
O3A C19A 1.2038(17)
O4A C4A 1.2313(15)
C1A C6A 1.5143(16)
C1A C2A 1.5257(17)
C1A H1AA 0.99
C1A H1AB 0.99
C2A C13A 1.5189(16)
C2A C3A 1.5412(17)
C2A H2AA 1.00
C3A C19A 1.5131(18)
C3A C4A 1.5259(17)
C3A H3AA 1.00
C4A C5A 1.4498(17)
C5A C6A 1.3554(16)
C5A H5AA 0.95
C6A C7A 1.4726(16)
C7A C12A 1.3997(16)
C7A C8A 1.4099(16)
C8A C9A 1.3757(18)
C8A H8AA 0.95
C9A C10A 1.4013(17)
C9A H9AA 0.95
C10A C11A 1.3884(16)
C11A C12A 1.3941(17)
C11A H11A 0.95
C12A H12A 0.95
C13A C18A 1.3861(19)
C13A C14A 1.3917(19)
C14A C15A 1.4008(19)
C14A H14A 0.95
C15A C16A 1.386(2)
C15A H15A 0.95
C16A C17A 1.375(2)
C16A H16A 0.95
C17A C18A 1.3903(19)
C17A H17A 0.95
C18A H18A 0.95
C20A C21A 1.491(3)
C20A H20A 0.99
C20A H20B 0.99
C21A H21A 0.98
C21A H21B 0.98
C21A H21C 0.98
C22A H22A 0.98
C22A H22B 0.98
C22A H22C 0.98
O1B C19B 1.3373(18)
O1B C20B 1.451(2)
O2B C10B 1.3619(18)
O2B C22B 1.436(2)
O3B C19B 1.1995(18)
O4B C4B 1.2279(16)
C1B C6B 1.5092(17)
C1B C2B 1.5220(19)
C1B H1BA 0.99
C1B H1BB 0.99
C2B C13B 1.468(8)
C2B C3B 1.5385(19)
C2B C13C 1.607(12)
C2B H2BA 1.00
C3B C19B 1.524(2)
C3B C4B 1.528(2)
C3B H3BA 1.00
C4B C5B 1.444(2)
C5B C6B 1.3541(18)
C5B H5BA 0.95
C6B C7B 1.4723(19)
C7B C12B 1.4000(18)
C7B C8B 1.4104(18)
C8B C9B 1.376(2)
C8B H8BA 0.95
C9B C10B 1.399(2)
C9B H9BA 0.95
C10B C11B 1.3927(18)
C11B C12B 1.387(2)
C11B H11B 0.95
C12B H12B 0.95
C13B C18B 1.398(8)
C13B C14B 1.399(6)
C14B C15B 1.375(6)
C14B H14B 0.95
C15B C16B 1.373(7)
C15B H15B 0.95
C16B C17B 1.376(8)
C16B H16B 0.95
C17B C18B 1.376(8)
C17B H17B 0.95
C18B H18B 0.95
C13C C18C 1.371(9)
C13C C14C 1.381(9)
C14C C15C 1.399(7)
C14C H14C 0.95
C15C C16C 1.374(8)
C15C H15C 0.95
C16C C17C 1.377(10)
C16C H16C 0.95
C17C C18C 1.407(10)
C17C H17C 0.95
C18C H18C 0.95
C20B C21B 1.488(3)
C20B H20C 0.99
C20B H20D 0.99
C21B H21D 0.98
C21B H21E 0.98
C21B H21F 0.98
C22B H22D 0.98
C22B H22E 0.98
C22B H22F 0.98

loop_
_geom_hbond_atom_site_label_D
_geom_hbond_atom_site_label_H
_geom_hbond_atom_site_label_A
_geom_hbond_site_symmetry_A
_geom_hbond_distance_DH
_geom_hbond_distance_HA
_geom_hbond_distance_DA
_geom_hbond_angle_DHA
C3A H3AA O2B 2_567 1.00 2.57 3.4093(18) 142
C5A H5AA O4B 2_667 0.95 2.55 3.3630(17) 143
C8A H8AA O4B 2_667 0.95 2.31 3.2446(18) 166
C14B H14B O2A 2_567 0.95 2.58 3.500(5) 163
C16A H16A O2B 1_564 0.95 2.47 3.2789(18) 143
C17B H17B O3A 1_545 0.95 2.47 3.116(9) 125
C21B H21D Cg1 1_655 0.98 2.85 3.811(2) 167
C22B H22D Cg2 2_557 0.98 2.87 3.644(4) 137

loop_
_geom_torsion_atom_site_label_1
_geom_torsion_atom_site_label_2
_geom_torsion_atom_site_label_3
_geom_torsion_atom_site_label_4
_geom_torsion
C6A C1A C2A C13A -178.56(10)
C6A C1A C2A C3A -54.04(13)
C13A C2A C3A C19A -53.03(14)
C1A C2A C3A C19A -179.27(10)
C13A C2A C3A C4A -176.33(10)
C1A C2A C3A C4A 57.43(13)
C19A C3A C4A O4A 26.66(17)
C2A C3A C4A O4A 149.73(12)
C19A C3A C4A C5A -156.21(12)
C2A C3A C4A C5A -33.14(15)
O4A C4A C5A C6A -178.87(13)
C3A C4A C5A C6A 4.06(19)
C4A C5A C6A C7A 178.62(11)
C4A C5A C6A C1A 0.20(18)
C2A C1A C6A C5A 25.66(16)
C2A C1A C6A C7A -152.81(10)
C5A C6A C7A C12A 167.45(12)
C1A C6A C7A C12A -14.11(16)
C5A C6A C7A C8A -15.68(18)
C1A C6A C7A C8A 162.76(11)
C12A C7A C8A C9A 0.45(18)
C6A C7A C8A C9A -176.55(11)
C7A C8A C9A C10A 0.29(19)
C22A O2A C10A C11A 4.94(17)
C22A O2A C10A C9A -174.41(11)
C8A C9A C10A O2A 178.32(11)
C8A C9A C10A C11A -1.07(18)
O2A C10A C11A C12A -178.25(11)
C9A C10A C11A C12A 1.08(18)
C10A C11A C12A C7A -0.33(19)
C8A C7A C12A C11A -0.43(18)
C6A C7A C12A C11A 176.55(11)
C1A C2A C13A C18A -122.41(13)
C3A C2A C13A C18A 113.87(14)
C1A C2A C13A C14A 60.06(16)
C3A C2A C13A C14A -63.66(16)
C18A C13A C14A C15A 1.1(2)
C2A C13A C14A C15A 178.63(12)
C13A C14A C15A C16A -0.2(2)
C14A C15A C16A C17A -0.8(2)
C15A C16A C17A C18A 0.9(2)
C14A C13A C18A C17A -1.0(2)
C2A C13A C18A C17A -178.61(13)
C16A C17A C18A C13A 0.0(2)
C20A O1A C19A O3A -4.8(2)
C20A O1A C19A C3A 171.95(12)
C4A C3A C19A O3A -119.90(14)
C2A C3A C19A O3A 117.39(14)
C4A C3A C19A O1A 63.32(14)
C2A C3A C19A O1A -59.39(14)
C19A O1A C20A C21A -169.57(14)
C6B C1B C2B C13B 172.3(3)
C6B C1B C2B C3B 47.14(15)
C6B C1B C2B C13C 167.8(4)
C13B C2B C3B C19B 65.7(2)
C1B C2B C3B C19B -169.88(11)
C13C C2B C3B C19B 66.3(3)
C13B C2B C3B C4B -175.3(2)
C1B C2B C3B C4B -50.81(14)
C13C C2B C3B C4B -174.7(3)
C19B C3B C4B O4B -29.15(18)
C2B C3B C4B O4B -151.15(14)
C19B C3B C4B C5B 153.85(12)
C2B C3B C4B C5B 31.85(17)
O4B C4B C5B C6B 176.25(14)
C3B C4B C5B C6B -6.8(2)
C4B C5B C6B C7B 179.42(12)
C4B C5B C6B C1B 1.78(19)
C2B C1B C6B C5B -22.94(17)
C2B C1B C6B C7B 159.32(11)
C5B C6B C7B C12B -157.01(12)
C1B C6B C7B C12B 20.69(17)
C5B C6B C7B C8B 21.79(19)
C1B C6B C7B C8B -160.50(12)
C12B C7B C8B C9B 0.1(2)
C6B C7B C8B C9B -178.77(13)
C7B C8B C9B C10B 0.3(2)
C22B O2B C10B C11B 4.9(2)
C22B O2B C10B C9B -175.43(12)
C8B C9B C10B O2B 179.92(12)
C8B C9B C10B C11B -0.4(2)
O2B C10B C11B C12B 179.76(12)
C9B C10B C11B C12B 0.1(2)
C10B C11B C12B C7B 0.3(2)
C8B C7B C12B C11B -0.37(19)
C6B C7B C12B C11B 178.49(12)
C1B C2B C13B C18B -52.5(10)
C3B C2B C13B C18B 71.8(9)
C13C C2B C13B C18B 65(6)
C1B C2B C13B C14B 121.2(6)
C3B C2B C13B C14B -114.5(6)
C13C C2B C13B C14B -122(7)
C18B C13B C14B C15B -3.5(9)
C2B C13B C14B C15B -178.3(5)
C13B C14B C15B C16B 0.2(7)
C14B C15B C16B C17B -0.6(9)
C15B C16B C17B C18B 4.2(13)
C16B C17B C18B C13B -10(2)
C14B C13B C18B C17B 9.5(19)
C2B C13B C18B C17B -176.0(12)
C13B C2B C13C C18C -111(7)
C1B C2B C13C C18C -46.3(10)
C3B C2B C13C C18C 76.2(9)
C13B C2B C13C C14C 73(6)
C1B C2B C13C C14C 137.9(6)
C3B C2B C13C C14C -99.7(7)
C18C C13C C14C C15C 4.7(13)
C2B C13C C14C C15C 179.9(5)
C13C C14C C15C C16C 2.1(8)
C14C C15C C16C C17C -0.3(11)
C15C C16C C17C C18C -8.9(19)
C14C C13C C18C C17C -11.1(17)
C2B C13C C18C C17C 173.9(9)
C16C C17C C18C C13C 13(2)
C20B O1B C19B O3B 4.1(2)
C20B O1B C19B C3B -174.31(12)
C4B C3B C19B O3B -73.10(17)
C2B C3B C19B O3B 48.92(19)
C4B C3B C19B O1B 105.25(13)
C2B C3B C19B O1B -132.73(12)
C19B O1B C20B C21B -80.67(19)
